data_1562956
loop_
_publ_author_name
'Xiong, Kecai'
'Jiang, Feilong'
'Wu, Mingyan'
'Gai, Yanli'
'Chen, Qihui'
'Zhang, Shuquan'
'Ma, Jie'
'Han, Dong'
'Hong, Maochun'

_publ_section_title
;
 Two novel chains based on capsules supported by water-soluble calixarenes
 and metal complexes
;
_journal_name_full 'Journal of Solid State Chemistry'
_journal_page_first 215
_journal_page_last 220
_journal_paper_doi 10.1016/j.jssc.2012.04.021
_journal_volume 192
_journal_year 2012
_chemical_formula_sum 'C66 H82 Ca4 N2 O51 S8'
_chemical_formula_weight 2136.14
_space_group_IT_number 2
_space_group_name_Hall '-P 1'
_space_group_name_H-M_alt 'P -1'
_symmetry_cell_setting triclinic
_symmetry_space_group_name_H-M 'P -1'
_atom_sites_solution_hydrogens geom
_atom_sites_solution_primary direct
_atom_sites_solution_secondary difmap
_audit_creation_method SHELXL-97
_cell_angle_alpha 70.949(17)
_cell_angle_beta 78.46(2)
_cell_angle_gamma 72.725(19)
_cell_formula_units_Z 2
_cell_length_a 11.688(6)
_cell_length_b 16.565(9)
_cell_length_c 24.196(13)
_cell_measurement_reflns_used 10360
_cell_measurement_temperature 293(2)
_cell_measurement_theta_max 25.0000
_cell_measurement_theta_min 3.0013
_cell_volume 4201(4)
_computing_cell_refinement 'CrystalClear (Rigaku/MSC Inc., 2005)'
_computing_data_collection 'CrystalClear (Rigaku/MSC Inc., 2005)'
_computing_data_reduction 'CrystalClear (Rigaku/MSC Inc., 2005)'
_computing_structure_refinement 'SHELXL-97 (Sheldrick, 1997)'
_computing_structure_solution 'SHELXS-97 (Sheldrick, 1990)'
_diffrn_ambient_temperature 293(2)
_diffrn_detector_area_resol_mean 14.6306
_diffrn_measured_fraction_theta_full 0.953
_diffrn_measured_fraction_theta_max 0.953
_diffrn_measurement_device_type Mercury70
_diffrn_measurement_method CCD_Profile_fitting
_diffrn_radiation_monochromator graphite
_diffrn_radiation_source 'fine-focus sealed tube'
_diffrn_radiation_type MoK\a
_diffrn_radiation_wavelength 0.71073
_diffrn_reflns_av_R_equivalents 0.0395
_diffrn_reflns_av_sigmaI/netI 0.0692
_diffrn_reflns_limit_h_max 13
_diffrn_reflns_limit_h_min -13
_diffrn_reflns_limit_k_max 19
_diffrn_reflns_limit_k_min -19
_diffrn_reflns_limit_l_max 28
_diffrn_reflns_limit_l_min -28
_diffrn_reflns_number 26384
_diffrn_reflns_theta_full 25.00
_diffrn_reflns_theta_max 25.00
_diffrn_reflns_theta_min 2.24
_exptl_absorpt_coefficient_mu 0.568
_exptl_absorpt_correction_T_max 0.9454
_exptl_absorpt_correction_T_min 0.8482
_exptl_absorpt_correction_type multi-scan
_exptl_crystal_colour colourless
_exptl_crystal_density_diffrn 1.689
_exptl_crystal_density_method 'not measured'
_exptl_crystal_description Prism
_exptl_crystal_F_000 2216
_exptl_crystal_size_max 0.30
_exptl_crystal_size_mid 0.20
_exptl_crystal_size_min 0.10
_refine_diff_density_max 1.383
_refine_diff_density_min -0.931
_refine_diff_density_rms 0.109
_refine_ls_extinction_method none
_refine_ls_goodness_of_fit_ref 1.058
_refine_ls_hydrogen_treatment constr
_refine_ls_matrix_type full
_refine_ls_number_parameters 1194
_refine_ls_number_reflns 14122
_refine_ls_number_restraints 1
_refine_ls_restrained_S_all 1.058
_refine_ls_R_factor_all 0.0883
_refine_ls_R_factor_gt 0.0725
_refine_ls_shift/su_max 0.000
_refine_ls_shift/su_mean 0.000
_refine_ls_structure_factor_coef Fsqd
_refine_ls_weighting_details 'calc w=1/[\s^2^(Fo^2^)+(0.1214P)^2^+5.1327P] where P=(Fo^2^+2Fc^2^)/3'
_refine_ls_weighting_scheme calc
_refine_ls_wR_factor_gt 0.1931
_refine_ls_wR_factor_ref 0.2138
_reflns_number_gt 11107
_reflns_number_total 14122
_reflns_threshold_expression >2sigma(I)
_cod_data_source_file JSSC-2012-192-215.cif
_cod_data_source_block complex_1
_cod_depositor_comments
;
The following automatic conversions were performed:

data item '_exptl_absorpt_correction_type' value 'Multi-scan' was
changed to 'multi-scan' in accordance with the built-in table derived
from the CIF Core dictionary named 'cif_core.dic' version 2.4.5 last
updated on 2014-11-21.

Automatic conversion script
Id: cif_fix_values 8369 2020-08-20 11:38:08Z andrius 
;
_cod_original_cell_volume 4200(4)
_cod_original_sg_symbol_H-M P-1
_cod_database_code 1562956

loop_
_symmetry_equiv_pos_as_xyz
'x, y, z'
'-x, -y, -z'

loop_
_atom_site_label
_atom_site_type_symbol
_atom_site_fract_x
_atom_site_fract_y
_atom_site_fract_z
_atom_site_U_iso_or_equiv
_atom_site_adp_type
_atom_site_occupancy
_atom_site_symmetry_multiplicity
_atom_site_calc_flag
_atom_site_refinement_flags
_atom_site_disorder_assembly
_atom_site_disorder_group
Ca1 Ca 0.28305(10) 0.45407(7) -0.05169(4) 0.0344(3) Uani 1 1 d . . .
Ca2 Ca 0.20616(8) 0.23149(6) 0.21672(4) 0.0257(2) Uani 1 1 d . . .
Ca3 Ca 0.33984(10) 0.12524(7) 0.36895(5) 0.0390(3) Uani 1 1 d . . .
Ca4 Ca 0.85326(10) 0.19034(7) 0.42869(5) 0.0365(3) Uani 1 1 d . . .
S1 S 0.42784(10) 0.30179(7) 0.08398(5) 0.0256(3) Uani 1 1 d . . .
S2 S 0.22364(11) -0.00407(8) 0.29590(5) 0.0288(3) Uani 1 1 d U . .
S3 S 0.83433(12) -0.10857(10) 0.39451(6) 0.0401(3) Uani 1 1 d . . .
S4 S 1.06228(11) 0.21399(8) 0.10655(5) 0.0310(3) Uani 1 1 d . . .
S5 S 0.18577(12) 0.61052(9) 0.08279(5) 0.0346(3) Uani 1 1 d . . .
S6 S 0.08587(12) 0.28236(8) 0.35822(6) 0.0338(3) Uani 1 1 d . . .
S7 S 0.57101(12) 0.21729(9) 0.52669(6) 0.0439(4) Uani 1 1 d . . .
S8 S 0.75919(12) 0.46246(9) 0.21175(5) 0.0364(3) Uani 1 1 d . . .
O1 O 0.6900(3) -0.0358(2) 0.03401(15) 0.0351(8) Uani 1 1 d . . .
O2 O 0.6287(3) -0.1568(2) 0.14089(15) 0.0369(8) Uani 1 1 d . . .
O3 O 0.8443(3) -0.1966(2) 0.17660(14) 0.0352(8) Uani 1 1 d . . .
O4 O 0.8973(3) -0.0738(2) 0.08141(15) 0.0362(8) Uani 1 1 d . . .
O5 O 0.3560(4) 0.3544(2) 0.03663(16) 0.0447(9) Uani 1 1 d . . .
O6 O 0.3549(3) 0.2746(2) 0.13893(14) 0.0364(8) Uani 1 1 d . . .
O7 O 0.5173(3) 0.3422(2) 0.08949(18) 0.0428(9) Uani 1 1 d . . .
O8 O 0.1166(4) 0.0019(3) 0.27122(19) 0.0554(11) Uani 1 1 d . . .
O9 O 0.2328(4) 0.0826(2) 0.29239(18) 0.0481(10) Uani 1 1 d . . .
O10 O 0.2321(4) -0.0645(3) 0.35495(16) 0.0498(10) Uani 1 1 d U . .
O11 O 0.7311(4) -0.0324(4) 0.3948(3) 0.089(2) Uani 1 1 d . . .
O12 O 0.8201(6) -0.1859(4) 0.44116(18) 0.0832(18) Uani 1 1 d . . .
O13 O 0.9454(3) -0.0857(3) 0.39324(16) 0.0424(9) Uani 1 1 d . . .
O14 O 1.1505(3) 0.1763(2) 0.14830(15) 0.0338(8) Uani 1 1 d . . .
O15 O 1.1098(4) 0.2594(3) 0.04921(17) 0.0539(11) Uani 1 1 d . . .
O16 O 0.9528(3) 0.2685(3) 0.12997(19) 0.0474(10) Uani 1 1 d . . .
O17 O 0.1742(3) 0.7029(2) 0.29925(15) 0.0387(8) Uani 1 1 d . . .
O18 O 0.0696(3) 0.6144(2) 0.40318(16) 0.0385(8) Uani 1 1 d . . .
O19 O 0.2968(3) 0.5817(2) 0.43190(16) 0.0405(8) Uani 1 1 d . A .
O20 O 0.3841(3) 0.6913(2) 0.33438(15) 0.0377(8) Uani 1 1 d . A .
O21 O 0.2043(5) 0.5160(3) 0.10151(19) 0.0712(15) Uani 1 1 d . . .
O22 O 0.2857(4) 0.6368(3) 0.04188(16) 0.0529(11) Uani 1 1 d . . .
O23 O 0.0725(4) 0.6566(4) 0.0610(2) 0.0709(14) Uani 1 1 d . . .
O24 O 0.1701(4) 0.2754(3) 0.3066(2) 0.0672(14) Uani 1 1 d . . .
O25 O 0.1319(6) 0.2112(3) 0.4084(2) 0.0858(19) Uani 1 1 d . . .
O26 O -0.0342(3) 0.2858(2) 0.35111(16) 0.0404(9) Uani 1 1 d . . .
O28 O 0.6960(3) 0.2113(2) 0.50704(16) 0.0395(8) Uani 1 1 d . A .
O30 O 0.8725(3) 0.4828(3) 0.20915(17) 0.0498(10) Uani 1 1 d . . .
O31 O 0.7604(4) 0.3726(3) 0.24694(19) 0.0525(10) Uani 1 1 d . . .
O32 O 0.7211(4) 0.4807(3) 0.15510(17) 0.0571(12) Uani 1 1 d . . .
O33 O 0.3891(3) 0.1782(2) 0.26422(15) 0.0358(8) Uani 1 1 d . . .
O34 O 0.4962(3) 0.2090(2) 0.34923(15) 0.0402(9) Uani 1 1 d . . .
O35 O 0.4773(4) 0.4816(3) -0.06574(19) 0.0545(11) Uani 1 1 d . . .
O36 O 0.3637(5) 0.3096(3) -0.06922(19) 0.0645(13) Uani 1 1 d . . .
O37 O 0.1098(8) 0.4331(7) -0.0860(3) 0.148(3) Uani 1 1 d . . .
O38 O 0.2204(4) 0.6043(3) -0.05833(18) 0.0539(11) Uani 1 1 d . . .
O39 O 0.1107(5) 0.4419(4) 0.0180(5) 0.159(4) Uani 1 1 d . . .
O40 O -0.0075(3) 0.2360(3) 0.24631(16) 0.0425(9) Uani 1 1 d . . .
O41 O 0.1144(4) 0.3821(3) 0.1784(3) 0.0772(16) Uani 1 1 d . . .
O42 O 0.4995(4) -0.0012(3) 0.3733(2) 0.0604(12) Uani 1 1 d . . .
O43 O 0.2337(4) 0.0213(3) 0.43211(19) 0.0537(10) Uani 1 1 d . . .
O44 O 0.3551(5) 0.1409(5) 0.4601(2) 0.103(2) Uani 1 1 d . . .
O45 O 0.9573(4) 0.1007(3) 0.36424(18) 0.0554(11) Uani 1 1 d . . .
O46 O 0.9877(4) 0.0882(3) 0.4966(2) 0.0677(13) Uani 1 1 d . . .
O47 O 0.7431(4) 0.0803(3) 0.44871(18) 0.0546(11) Uani 1 1 d . . .
O48 O 0.7064(4) 0.2677(3) 0.36086(19) 0.0551(11) Uani 1 1 d . . .
O49 O 0.8791(5) 0.2926(4) 0.4772(2) 0.093(2) Uani 1 1 d . . .
O50 O 0.1735(5) 0.2300(4) -0.0617(3) 0.0871(17) Uani 1 1 d . . .
O51 O 1.1641(4) -0.2288(3) 0.40218(19) 0.0551(11) Uani 1 1 d . . .
N1 N 0.5035(3) 0.1666(3) 0.24101(17) 0.0306(9) Uani 1 1 d . . .
N2 N 0.4609(4) 0.2909(3) 0.31462(17) 0.0312(9) Uani 1 1 d . . .
C1 C 0.6278(4) 0.0445(3) 0.04311(18) 0.0236(9) Uani 1 1 d . . .
C2 C 0.6889(4) 0.1108(3) 0.02922(18) 0.0237(9) Uani 1 1 d . . .
C3 C 0.6267(4) 0.1900(3) 0.04129(19) 0.0250(9) Uani 1 1 d . . .
H3 H 0.6657 0.2348 0.0327 0.030 Uiso 1 1 calc R . .
C4 C 0.5072(4) 0.2027(3) 0.06593(19) 0.0256(10) Uani 1 1 d . . .
C5 C 0.4471(4) 0.1379(3) 0.0768(2) 0.0288(10) Uani 1 1 d . . .
H5 H 0.3657 0.1483 0.0912 0.035 Uiso 1 1 calc R . .
C6 C 0.5070(4) 0.0573(3) 0.06641(19) 0.0257(10) Uani 1 1 d . . .
C7 C 0.4410(4) -0.0153(3) 0.08684(19) 0.0267(10) Uani 1 1 d . . .
H7A H 0.4811 -0.0609 0.0675 0.032 Uiso 1 1 calc R . .
H7B H 0.3590 0.0084 0.0767 0.032 Uiso 1 1 calc R . .
C8 C 0.4399(4) -0.0542(3) 0.15310(19) 0.0249(10) Uani 1 1 d . . .
C9 C 0.3461(4) -0.0197(3) 0.1899(2) 0.0267(10) Uani 1 1 d . . .
H9 H 0.2806 0.0242 0.1741 0.032 Uiso 1 1 calc R . .
C10 C 0.3483(4) -0.0499(3) 0.25085(19) 0.0249(9) Uani 1 1 d . . .
C11 C 0.4456(4) -0.1151(3) 0.2747(2) 0.0272(10) Uani 1 1 d . . .
H11 H 0.4468 -0.1345 0.3153 0.033 Uiso 1 1 calc R . .
C12 C 0.5412(4) -0.1520(3) 0.23904(19) 0.0252(10) Uani 1 1 d . . .
C13 C 0.5372(4) -0.1206(3) 0.17784(19) 0.0240(9) Uani 1 1 d . . .
C14 C 0.6471(4) -0.2223(3) 0.2662(2) 0.0264(10) Uani 1 1 d . . .
H14A H 0.6188 -0.2554 0.3051 0.032 Uiso 1 1 calc R . .
H14B H 0.6793 -0.2629 0.2425 0.032 Uiso 1 1 calc R . .
C15 C 0.7472(4) -0.1857(3) 0.2715(2) 0.0250(9) Uani 1 1 d . . .
C16 C 0.7491(4) -0.1667(3) 0.3227(2) 0.0284(10) Uani 1 1 d . . .
H16 H 0.6891 -0.1771 0.3538 0.034 Uiso 1 1 calc R . .
C17 C 0.8395(4) -0.1321(3) 0.3282(2) 0.0276(10) Uani 1 1 d . . .
C18 C 0.9274(4) -0.1138(3) 0.2817(2) 0.0276(10) Uani 1 1 d . . .
H18 H 0.9858 -0.0886 0.2853 0.033 Uiso 1 1 calc R . .
C19 C 0.9294(4) -0.1327(3) 0.22920(19) 0.0246(9) Uani 1 1 d . . .
C20 C 0.8399(4) -0.1703(3) 0.22547(19) 0.0232(9) Uani 1 1 d . . .
C21 C 1.0291(4) -0.1156(3) 0.17931(19) 0.0250(9) Uani 1 1 d . . .
H21A H 1.0467 -0.1601 0.1588 0.030 Uiso 1 1 calc R . .
H21B H 1.1014 -0.1222 0.1960 0.030 Uiso 1 1 calc R . .
C22 C 0.9996(4) -0.0248(3) 0.13488(19) 0.0242(9) Uani 1 1 d . . .
C23 C 1.0413(4) 0.0436(3) 0.13949(19) 0.0265(10) Uani 1 1 d . . .
H23 H 1.0850 0.0335 0.1703 0.032 Uiso 1 1 calc R . .
C24 C 1.0179(4) 0.1263(3) 0.09847(19) 0.0252(10) Uani 1 1 d . . .
C25 C 0.9502(4) 0.1429(3) 0.0534(2) 0.0261(10) Uani 1 1 d . . .
H25 H 0.9354 0.1984 0.0261 0.031 Uiso 1 1 calc R . .
C26 C 0.9039(4) 0.0775(3) 0.04840(18) 0.0242(9) Uani 1 1 d . . .
C27 C 0.9336(4) -0.0061(3) 0.0887(2) 0.0281(10) Uani 1 1 d . . .
C28 C 0.8205(4) 0.0981(3) 0.00245(19) 0.0261(10) Uani 1 1 d . . .
H28A H 0.8422 0.0503 -0.0154 0.031 Uiso 1 1 calc R . .
H28B H 0.8304 0.1514 -0.0282 0.031 Uiso 1 1 calc R . .
C29 C 0.1798(4) 0.6805(3) 0.2491(2) 0.0277(10) Uani 1 1 d . . .
C30 C 0.2735(4) 0.6949(3) 0.2038(2) 0.0253(9) Uani 1 1 d . A .
C31 C 0.2726(4) 0.6749(3) 0.1528(2) 0.0275(10) Uani 1 1 d . . .
H31 H 0.3329 0.6853 0.1218 0.033 Uiso 1 1 calc R . .
C32 C 0.1837(4) 0.6399(3) 0.1471(2) 0.0282(10) Uani 1 1 d . . .
C33 C 0.0921(4) 0.6257(3) 0.1923(2) 0.0284(10) Uani 1 1 d . . .
H33 H 0.0325 0.6021 0.1881 0.034 Uiso 1 1 calc R . .
C34 C 0.0883(4) 0.6460(3) 0.2433(2) 0.0262(10) Uani 1 1 d . . .
C35 C -0.0098(4) 0.6269(3) 0.2941(2) 0.0279(10) Uani 1 1 d . . .
H35A H -0.0354 0.6746 0.3122 0.033 Uiso 1 1 calc R . .
H35B H -0.0790 0.6243 0.2789 0.033 Uiso 1 1 calc R . .
C36 C 0.0338(4) 0.5403(3) 0.34035(19) 0.0261(10) Uani 1 1 d . . .
C37 C 0.0372(4) 0.4619(3) 0.3303(2) 0.0285(10) Uani 1 1 d . . .
H37 H 0.0102 0.4627 0.2964 0.034 Uiso 1 1 calc R . .
C38 C 0.0812(4) 0.3817(3) 0.3712(2) 0.0256(10) Uani 1 1 d . . .
C39 C 0.1193(4) 0.3793(3) 0.4227(2) 0.0276(10) Uani 1 1 d . . .
H39 H 0.1476 0.3253 0.4497 0.033 Uiso 1 1 calc R . .
C40 C 0.1151(4) 0.4579(3) 0.43402(19) 0.0259(10) Uani 1 1 d . . .
C41 C 0.0741(4) 0.5366(3) 0.3926(2) 0.0261(10) Uani 1 1 d . . .
C42 C 0.1633(4) 0.4522(3) 0.4891(2) 0.0296(10) Uani 1 1 d . . .
H42A H 0.1314 0.5081 0.4983 0.036 Uiso 1 1 calc R . .
H42B H 0.1363 0.4070 0.5218 0.036 Uiso 1 1 calc R . .
C43 C 0.2987(4) 0.4308(3) 0.48138(18) 0.0250(10) Uani 1 1 d . A .
C44 C 0.3659(4) 0.3454(3) 0.50265(19) 0.0279(10) Uani 1 1 d . . .
H44 H 0.3265 0.3014 0.5236 0.033 Uiso 1 1 calc R A .
C45 C 0.4903(4) 0.3242(3) 0.49338(19) 0.0276(10) Uani 1 1 d . A .
C46 C 0.5508(4) 0.3888(3) 0.46181(19) 0.0274(10) Uani 1 1 d . . .
H46 H 0.6346 0.3741 0.4556 0.033 Uiso 1 1 calc R A .
C47 C 0.4861(4) 0.4762(3) 0.43931(19) 0.0252(10) Uani 1 1 d . A .
C48 C 0.3603(4) 0.4962(3) 0.45042(19) 0.0277(10) Uani 1 1 d . . .
C49 C 0.5512(4) 0.5477(3) 0.40414(19) 0.0274(10) Uani 1 1 d . . .
H49A H 0.5111 0.6013 0.4153 0.033 Uiso 1 1 calc R A .
H49B H 0.6332 0.5292 0.4141 0.033 Uiso 1 1 calc R . .
C50 C 0.5545(4) 0.5672(3) 0.3382(2) 0.0298(11) Uani 1 1 d . A .
C51 C 0.6430(4) 0.5156(3) 0.3083(2) 0.0296(10) Uani 1 1 d . . .
H51 H 0.7010 0.4696 0.3287 0.035 Uiso 1 1 calc R A .
C52 C 0.6460(4) 0.5320(3) 0.2478(2) 0.0314(11) Uani 1 1 d . A .
C53 C 0.5610(4) 0.6003(3) 0.2171(2) 0.0313(11) Uani 1 1 d . . .
H53 H 0.5636 0.6104 0.1768 0.038 Uiso 1 1 calc R A .
C54 C 0.4720(4) 0.6538(3) 0.2454(2) 0.0260(10) Uani 1 1 d . A .
C55 C 0.4701(4) 0.6368(3) 0.3063(2) 0.0274(10) Uani 1 1 d . . .
C56 C 0.3762(4) 0.7283(3) 0.2109(2) 0.0278(10) Uani 1 1 d . . .
H56A H 0.3440 0.7733 0.2313 0.033 Uiso 1 1 calc R A .
H56B H 0.4135 0.7551 0.1723 0.033 Uiso 1 1 calc R . .
C57 C 0.5597(5) 0.0948(4) 0.2232(2) 0.0401(12) Uani 1 1 d . . .
H57 H 0.5191 0.0521 0.2280 0.048 Uiso 1 1 calc R . .
C58 C 0.6760(6) 0.0844(4) 0.1981(3) 0.0536(16) Uani 1 1 d . . .
H58 H 0.7161 0.0334 0.1872 0.064 Uiso 1 1 calc R . .
C59 C 0.7346(5) 0.1495(5) 0.1889(3) 0.0576(17) Uani 1 1 d . . .
H59 H 0.8130 0.1442 0.1702 0.069 Uiso 1 1 calc R . .
C60 C 0.6758(5) 0.2215(4) 0.2076(3) 0.0480(15) Uani 1 1 d . . .
H60 H 0.7152 0.2651 0.2026 0.058 Uiso 1 1 calc R . .
C61 C 0.5596(4) 0.2309(3) 0.2339(2) 0.0306(10) Uani 1 1 d . . .
C62 C 0.4887(4) 0.3061(3) 0.2561(2) 0.0315(11) Uani 1 1 d . . .
C63 C 0.4518(5) 0.3912(4) 0.2197(3) 0.0453(13) Uani 1 1 d . . .
H63 H 0.4709 0.4030 0.1792 0.054 Uiso 1 1 calc R . .
C64 C 0.3869(6) 0.4580(4) 0.2440(3) 0.0500(15) Uani 1 1 d . . .
H64 H 0.3581 0.5145 0.2199 0.060 Uiso 1 1 calc R . .
C65 C 0.3647(5) 0.4405(4) 0.3045(3) 0.0487(15) Uani 1 1 d . . .
H65 H 0.3247 0.4857 0.3215 0.058 Uiso 1 1 calc R . .
C66 C 0.4014(4) 0.3578(3) 0.3383(2) 0.0415(13) Uani 1 1 d . . .
H66 H 0.3857 0.3459 0.3790 0.050 Uiso 1 1 calc R . .
O27B O 0.5725(4) 0.2318(3) 0.5913(2) 0.033(4) Uani 0.311(17) 1 d PR A 2
O29B O 0.5123(4) 0.1541(3) 0.5367(2) 0.039(6) Uani 0.25(2) 1 d PR A 2
O27A O 0.5284(7) 0.1906(7) 0.5850(3) 0.083(4) Uani 0.689(17) 1 d P A 1
O29A O 0.5338(7) 0.1611(4) 0.4977(6) 0.081(4) Uani 0.75(2) 1 d P A 1

loop_
_atom_site_aniso_label
_atom_site_aniso_U_11
_atom_site_aniso_U_22
_atom_site_aniso_U_33
_atom_site_aniso_U_23
_atom_site_aniso_U_13
_atom_site_aniso_U_12
Ca1 0.0428(6) 0.0293(6) 0.0304(5) -0.0092(4) -0.0027(4) -0.0083(5)
Ca2 0.0244(5) 0.0268(5) 0.0288(5) -0.0117(4) -0.0004(4) -0.0080(4)
Ca3 0.0420(6) 0.0385(6) 0.0344(6) -0.0125(5) 0.0064(5) -0.0119(5)
Ca4 0.0391(6) 0.0345(6) 0.0377(6) -0.0148(5) 0.0023(5) -0.0113(5)
S1 0.0273(6) 0.0252(6) 0.0248(5) -0.0078(5) -0.0006(5) -0.0084(5)
S2 0.0281(6) 0.0265(6) 0.0293(6) -0.0070(5) 0.0004(5) -0.0069(5)
S3 0.0365(7) 0.0595(9) 0.0401(7) -0.0316(7) 0.0074(6) -0.0235(6)
S4 0.0340(7) 0.0268(6) 0.0370(6) -0.0093(5) -0.0105(5) -0.0100(5)
S5 0.0441(7) 0.0358(7) 0.0298(6) -0.0107(5) -0.0039(5) -0.0176(6)
S6 0.0367(7) 0.0272(7) 0.0445(7) -0.0185(6) -0.0068(6) -0.0074(5)
S7 0.0304(7) 0.0372(8) 0.0464(8) 0.0045(6) -0.0003(6) -0.0035(6)
S8 0.0340(7) 0.0436(8) 0.0307(6) -0.0186(6) -0.0050(5) 0.0014(6)
O1 0.041(2) 0.0309(19) 0.0387(19) -0.0194(16) -0.0046(16) -0.0055(15)
O2 0.0340(19) 0.040(2) 0.0388(19) -0.0215(16) 0.0013(15) -0.0039(16)
O3 0.043(2) 0.033(2) 0.0346(18) -0.0166(15) -0.0057(15) -0.0088(16)
O4 0.045(2) 0.033(2) 0.0419(19) -0.0159(16) -0.0044(16) -0.0201(16)
O5 0.053(2) 0.033(2) 0.038(2) -0.0068(17) -0.0171(18) 0.0075(18)
O6 0.045(2) 0.035(2) 0.0287(17) -0.0113(15) 0.0094(15) -0.0145(16)
O7 0.035(2) 0.040(2) 0.065(2) -0.0287(19) 0.0018(18) -0.0165(17)
O8 0.038(2) 0.077(3) 0.062(3) -0.032(2) 0.0015(19) -0.023(2)
O9 0.052(2) 0.031(2) 0.060(2) -0.0158(18) 0.0094(19) -0.0165(18)
O10 0.067(3) 0.041(2) 0.0357(17) -0.0077(14) -0.0002(19) -0.012(2)
O11 0.039(2) 0.126(5) 0.144(5) -0.116(4) -0.018(3) 0.010(3)
O12 0.146(5) 0.100(4) 0.033(2) -0.015(2) 0.003(3) -0.087(4)
O13 0.037(2) 0.060(3) 0.043(2) -0.0260(19) -0.0019(16) -0.0206(18)
O14 0.0289(18) 0.035(2) 0.044(2) -0.0179(16) -0.0122(15) -0.0054(15)
O15 0.079(3) 0.053(3) 0.042(2) -0.0032(19) -0.012(2) -0.044(2)
O16 0.036(2) 0.043(2) 0.071(3) -0.033(2) -0.0185(19) 0.0057(17)
O17 0.045(2) 0.044(2) 0.0355(19) -0.0221(17) -0.0034(16) -0.0125(17)
O18 0.044(2) 0.0295(19) 0.050(2) -0.0259(17) 0.0015(17) -0.0101(16)
O19 0.041(2) 0.027(2) 0.050(2) -0.0113(16) -0.0037(17) -0.0047(16)
O20 0.038(2) 0.035(2) 0.045(2) -0.0237(17) 0.0004(16) -0.0070(16)
O21 0.135(5) 0.041(3) 0.048(2) -0.018(2) 0.011(3) -0.046(3)
O22 0.069(3) 0.064(3) 0.036(2) -0.0189(19) 0.0093(19) -0.037(2)
O23 0.059(3) 0.102(4) 0.058(3) -0.032(3) -0.029(2) -0.004(3)
O24 0.050(2) 0.091(3) 0.097(3) -0.080(3) 0.034(2) -0.040(2)
O25 0.149(5) 0.029(2) 0.091(4) -0.014(2) -0.073(4) -0.004(3)
O26 0.036(2) 0.047(2) 0.052(2) -0.0292(18) 0.0072(16) -0.0212(17)
O28 0.0292(18) 0.041(2) 0.049(2) -0.0191(18) -0.0018(16) -0.0042(16)
O30 0.034(2) 0.068(3) 0.049(2) -0.028(2) 0.0031(17) -0.0070(19)
O31 0.057(3) 0.034(2) 0.062(3) -0.0189(19) -0.003(2) -0.0002(19)
O32 0.056(3) 0.070(3) 0.039(2) -0.030(2) -0.0140(19) 0.016(2)
O33 0.0202(16) 0.049(2) 0.0367(19) -0.0127(16) 0.0016(14) -0.0097(15)
O34 0.048(2) 0.036(2) 0.0320(18) -0.0018(16) -0.0086(16) -0.0107(17)
O35 0.054(3) 0.047(3) 0.066(3) -0.007(2) -0.012(2) -0.023(2)
O36 0.102(4) 0.040(2) 0.055(3) -0.023(2) -0.010(3) -0.012(2)
O37 0.161(8) 0.207(9) 0.096(5) 0.000(5) -0.038(5) -0.111(7)
O38 0.080(3) 0.034(2) 0.050(2) -0.0205(19) -0.019(2) -0.002(2)
O39 0.038(3) 0.049(3) 0.298(11) 0.040(5) 0.024(4) -0.005(2)
O40 0.0304(19) 0.053(2) 0.050(2) -0.0275(19) 0.0032(16) -0.0093(17)
O41 0.047(3) 0.029(2) 0.120(4) 0.003(2) 0.011(3) 0.0011(19)
O42 0.047(2) 0.040(2) 0.082(3) -0.009(2) -0.002(2) -0.007(2)
O43 0.058(3) 0.047(2) 0.057(2) -0.015(2) 0.000(2) -0.019(2)
O44 0.094(4) 0.198(7) 0.059(3) -0.065(4) 0.025(3) -0.086(5)
O45 0.069(3) 0.045(2) 0.056(2) -0.029(2) 0.016(2) -0.019(2)
O46 0.070(3) 0.066(3) 0.069(3) -0.029(3) -0.027(3) 0.002(2)
O47 0.070(3) 0.055(3) 0.053(2) -0.030(2) 0.010(2) -0.032(2)
O48 0.048(2) 0.060(3) 0.057(3) -0.015(2) -0.019(2) -0.006(2)
O49 0.116(4) 0.121(5) 0.085(4) -0.074(4) 0.052(3) -0.087(4)
O50 0.096(4) 0.090(4) 0.088(4) -0.055(3) 0.018(3) -0.028(3)
O51 0.064(3) 0.045(2) 0.062(3) -0.026(2) -0.012(2) -0.007(2)
N1 0.027(2) 0.040(2) 0.028(2) -0.0123(18) -0.0020(17) -0.0105(18)
N2 0.029(2) 0.034(2) 0.033(2) -0.0111(19) -0.0064(17) -0.0079(18)
C1 0.031(2) 0.025(2) 0.018(2) -0.0080(18) -0.0070(18) -0.0066(19)
C2 0.025(2) 0.028(2) 0.019(2) -0.0070(18) -0.0056(17) -0.0061(19)
C3 0.024(2) 0.023(2) 0.030(2) -0.0066(19) -0.0054(19) -0.0079(19)
C4 0.029(2) 0.026(2) 0.024(2) -0.0067(19) -0.0023(19) -0.011(2)
C5 0.026(2) 0.030(3) 0.028(2) -0.007(2) -0.0014(19) -0.007(2)
C6 0.030(2) 0.027(2) 0.026(2) -0.0090(19) -0.0041(19) -0.014(2)
C7 0.030(2) 0.027(3) 0.029(2) -0.0073(19) -0.0034(19) -0.015(2)
C8 0.029(2) 0.025(2) 0.026(2) -0.0067(19) -0.0040(19) -0.015(2)
C9 0.024(2) 0.022(2) 0.033(2) -0.0059(19) -0.0087(19) -0.0034(19)
C10 0.022(2) 0.022(2) 0.029(2) -0.0047(19) -0.0031(19) -0.0056(19)
C11 0.028(2) 0.029(3) 0.030(2) -0.010(2) -0.0034(19) -0.012(2)
C12 0.031(2) 0.022(2) 0.029(2) -0.0080(19) -0.0056(19) -0.014(2)
C13 0.025(2) 0.022(2) 0.026(2) -0.0085(19) 0.0008(18) -0.0084(19)
C14 0.025(2) 0.022(2) 0.032(2) -0.0065(19) -0.0053(19) -0.0061(19)
C15 0.026(2) 0.020(2) 0.031(2) -0.0053(19) -0.0088(19) -0.0054(19)
C16 0.028(2) 0.026(3) 0.032(2) -0.011(2) 0.000(2) -0.007(2)
C17 0.025(2) 0.031(3) 0.032(2) -0.015(2) -0.0025(19) -0.010(2)
C18 0.028(2) 0.026(2) 0.032(2) -0.010(2) -0.002(2) -0.010(2)
C19 0.024(2) 0.020(2) 0.030(2) -0.0064(19) -0.0073(19) -0.0049(18)
C20 0.029(2) 0.017(2) 0.024(2) -0.0064(18) -0.0062(18) -0.0031(18)
C21 0.019(2) 0.024(2) 0.030(2) -0.0058(19) -0.0023(18) -0.0042(18)
C22 0.017(2) 0.030(3) 0.028(2) -0.0132(19) 0.0040(17) -0.0065(18)
C23 0.022(2) 0.031(3) 0.028(2) -0.011(2) -0.0008(18) -0.008(2)
C24 0.022(2) 0.028(3) 0.029(2) -0.011(2) -0.0006(18) -0.0100(19)
C25 0.022(2) 0.025(2) 0.031(2) -0.0077(19) -0.0018(19) -0.0068(19)
C26 0.021(2) 0.030(3) 0.022(2) -0.0095(19) 0.0004(17) -0.0067(19)
C27 0.028(2) 0.032(3) 0.031(2) -0.017(2) 0.003(2) -0.013(2)
C28 0.027(2) 0.031(3) 0.021(2) -0.0094(19) 0.0019(18) -0.010(2)
C29 0.030(2) 0.019(2) 0.033(2) -0.0085(19) -0.006(2) -0.0025(19)
C30 0.025(2) 0.018(2) 0.032(2) -0.0062(19) -0.0070(19) -0.0036(18)
C31 0.027(2) 0.022(2) 0.030(2) -0.0035(19) -0.0033(19) -0.0062(19)
C32 0.034(3) 0.022(2) 0.028(2) -0.0060(19) -0.007(2) -0.006(2)
C33 0.032(3) 0.026(3) 0.027(2) -0.005(2) -0.007(2) -0.008(2)
C34 0.024(2) 0.023(2) 0.030(2) -0.0065(19) -0.0040(19) -0.0035(19)
C35 0.025(2) 0.029(3) 0.032(2) -0.009(2) -0.0032(19) -0.009(2)
C36 0.020(2) 0.029(3) 0.029(2) -0.012(2) 0.0008(18) -0.0037(19)
C37 0.029(2) 0.031(3) 0.030(2) -0.012(2) -0.002(2) -0.010(2)
C38 0.020(2) 0.027(3) 0.032(2) -0.013(2) -0.0012(19) -0.0061(19)
C39 0.025(2) 0.027(3) 0.032(2) -0.010(2) -0.0003(19) -0.008(2)
C40 0.023(2) 0.026(2) 0.030(2) -0.010(2) 0.0013(19) -0.0095(19)
C41 0.024(2) 0.027(3) 0.031(2) -0.016(2) 0.0046(19) -0.0081(19)
C42 0.033(3) 0.034(3) 0.027(2) -0.017(2) 0.003(2) -0.011(2)
C43 0.033(2) 0.028(3) 0.020(2) -0.0120(19) -0.0021(18) -0.010(2)
C44 0.033(3) 0.033(3) 0.023(2) -0.010(2) -0.0019(19) -0.013(2)
C45 0.025(2) 0.033(3) 0.026(2) -0.012(2) -0.0072(19) -0.003(2)
C46 0.029(2) 0.031(3) 0.023(2) -0.010(2) -0.0027(19) -0.006(2)
C47 0.029(2) 0.026(2) 0.025(2) -0.0097(19) -0.0061(19) -0.009(2)
C48 0.030(2) 0.028(3) 0.026(2) -0.012(2) -0.0040(19) -0.005(2)
C49 0.029(2) 0.031(3) 0.026(2) -0.010(2) -0.0052(19) -0.010(2)
C50 0.035(3) 0.030(3) 0.032(2) -0.013(2) 0.001(2) -0.019(2)
C51 0.031(3) 0.027(3) 0.030(2) -0.008(2) -0.008(2) -0.004(2)
C52 0.029(2) 0.034(3) 0.035(3) -0.019(2) 0.000(2) -0.005(2)
C53 0.028(2) 0.039(3) 0.031(2) -0.012(2) -0.007(2) -0.010(2)
C54 0.028(2) 0.021(2) 0.032(2) -0.0075(19) -0.0039(19) -0.0103(19)
C55 0.026(2) 0.028(3) 0.036(2) -0.016(2) -0.001(2) -0.013(2)
C56 0.031(2) 0.022(2) 0.032(2) -0.009(2) -0.004(2) -0.009(2)
C57 0.039(3) 0.035(3) 0.053(3) -0.022(3) 0.000(2) -0.011(2)
C58 0.049(4) 0.048(4) 0.067(4) -0.035(3) 0.005(3) -0.004(3)
C59 0.035(3) 0.069(4) 0.072(4) -0.037(4) 0.018(3) -0.016(3)
C60 0.037(3) 0.059(4) 0.059(4) -0.030(3) 0.013(3) -0.025(3)
C61 0.031(3) 0.029(3) 0.033(2) -0.010(2) -0.002(2) -0.009(2)
C62 0.036(3) 0.030(3) 0.031(2) -0.012(2) 0.003(2) -0.014(2)
C63 0.059(4) 0.033(3) 0.045(3) -0.013(3) -0.007(3) -0.012(3)
C64 0.061(4) 0.026(3) 0.063(4) -0.010(3) -0.016(3) -0.008(3)
C65 0.044(3) 0.038(3) 0.070(4) -0.030(3) -0.005(3) -0.005(3)
C66 0.037(3) 0.054(4) 0.042(3) -0.028(3) 0.007(2) -0.016(3)
O27B 0.059(9) 0.020(7) 0.018(5) -0.004(4) -0.008(5) -0.007(5)
O29B 0.033(9) 0.016(8) 0.055(12) 0.011(8) -0.011(8) -0.010(6)
O27A 0.056(5) 0.098(8) 0.040(4) 0.013(4) 0.010(3) 0.014(5)
O29A 0.058(4) 0.032(4) 0.167(12) -0.030(5) -0.031(5) -0.017(3)

loop_
_atom_type_symbol
_atom_type_description
_atom_type_scat_dispersion_real
_atom_type_scat_dispersion_imag
_atom_type_scat_source
C C 0.0033 0.0016 'International Tables Vol C Tables 4.2.6.8 and 6.1.1.4'
H H 0.0000 0.0000 'International Tables Vol C Tables 4.2.6.8 and 6.1.1.4'
N N 0.0061 0.0033 'International Tables Vol C Tables 4.2.6.8 and 6.1.1.4'
O O 0.0106 0.0060 'International Tables Vol C Tables 4.2.6.8 and 6.1.1.4'
S S 0.1246 0.1234 'International Tables Vol C Tables 4.2.6.8 and 6.1.1.4'
Ca Ca 0.2262 0.3064 'International Tables Vol C Tables 4.2.6.8 and 6.1.1.4'

loop_
_geom_angle_atom_site_label_1
_geom_angle_atom_site_label_2
_geom_angle_atom_site_label_3
_geom_angle
_geom_angle_site_symmetry_1
_geom_angle_site_symmetry_3
O38 Ca1 O39 85.3(2) . .
O38 Ca1 O5 118.07(14) . .
O39 Ca1 O5 74.1(2) . .
O38 Ca1 O35 81.91(16) . .
O39 Ca1 O35 142.4(3) . .
O5 Ca1 O35 81.12(15) . .
O38 Ca1 O32 78.25(15) . 2_665
O39 Ca1 O32 124.9(2) . 2_665
O5 Ca1 O32 157.63(14) . 2_665
O35 Ca1 O32 86.68(16) . 2_665
O38 Ca1 O36 166.60(15) . .
O39 Ca1 O36 105.6(2) . .
O5 Ca1 O36 73.22(15) . .
O35 Ca1 O36 93.44(17) . .
O32 Ca1 O36 88.98(15) 2_665 .
O38 Ca1 O37 101.3(3) . .
O39 Ca1 O37 63.9(3) . .
O5 Ca1 O37 118.6(2) . .
O35 Ca1 O37 153.5(2) . .
O32 Ca1 O37 68.5(2) 2_665 .
O36 Ca1 O37 77.3(3) . .
O41 Ca2 O6 79.11(15) . .
O41 Ca2 O14 98.49(19) . 1_455
O6 Ca2 O14 84.27(12) . 1_455
O41 Ca2 O33 123.41(17) . .
O6 Ca2 O33 76.68(13) . .
O14 Ca2 O33 128.43(12) 1_455 .
O41 Ca2 O24 81.3(2) . .
O6 Ca2 O24 121.88(13) . .
O14 Ca2 O24 152.86(13) 1_455 .
O33 Ca2 O24 70.10(14) . .
O41 Ca2 O40 77.95(15) . .
O6 Ca2 O40 146.25(14) . .
O14 Ca2 O40 75.05(12) 1_455 .
O33 Ca2 O40 136.98(13) . .
O24 Ca2 O40 78.41(13) . .
O41 Ca2 O9 155.15(16) . .
O6 Ca2 O9 124.78(13) . .
O14 Ca2 O9 91.34(13) 1_455 .
O33 Ca2 O9 63.73(13) . .
O24 Ca2 O9 79.68(16) . .
O40 Ca2 O9 82.71(14) . .
O41 Ca2 Ca3 124.95(16) . .
O6 Ca2 Ca3 111.45(10) . .
O14 Ca2 Ca3 135.31(10) 1_455 .
O33 Ca2 Ca3 35.12(8) . .
O24 Ca2 Ca3 46.33(13) . .
O40 Ca2 Ca3 101.95(10) . .
O9 Ca2 Ca3 44.82(10) . .
O42 Ca3 O44 96.4(2) . .
O42 Ca3 O43 82.66(16) . .
O44 Ca3 O43 80.58(18) . .
O42 Ca3 O33 90.75(15) . .
O44 Ca3 O33 144.26(18) . .
O43 Ca3 O33 135.14(14) . .
O42 Ca3 O34 86.85(15) . .
O44 Ca3 O34 74.21(16) . .
O43 Ca3 O34 151.37(14) . .
O33 Ca3 O34 71.29(12) . .
O42 Ca3 O25 152.77(16) . .
O44 Ca3 O25 70.9(2) . .
O43 Ca3 O25 71.70(16) . .
O33 Ca3 O25 113.78(15) . .
O34 Ca3 O25 111.38(15) . .
O42 Ca3 O9 91.24(15) . .
O44 Ca3 O9 154.20(15) . .
O43 Ca3 O9 76.01(14) . .
O33 Ca3 O9 59.75(12) . .
O34 Ca3 O9 130.97(12) . .
O25 Ca3 O9 91.34(14) . .
O42 Ca3 O24 152.28(15) . .
O44 Ca3 O24 110.2(2) . .
O43 Ca3 O24 108.61(15) . .
O33 Ca3 O24 63.15(12) . .
O34 Ca3 O24 92.87(12) . .
O25 Ca3 O24 50.68(14) . .
O9 Ca3 O24 68.21(12) . .
O42 Ca3 S6 169.59(12) . .
O44 Ca3 S6 89.89(19) . .
O43 Ca3 S6 90.25(12) . .
O33 Ca3 S6 88.91(10) . .
O34 Ca3 S6 102.88(11) . .
O25 Ca3 S6 24.93(12) . .
O9 Ca3 S6 79.62(9) . .
O24 Ca3 S6 25.76(8) . .
O42 Ca3 Ca2 114.79(13) . .
O44 Ca3 Ca2 147.8(2) . .
O43 Ca3 Ca2 109.90(12) . .
O33 Ca3 Ca2 35.41(8) . .
O34 Ca3 Ca2 98.69(9) . .
O25 Ca3 Ca2 83.34(12) . .
O9 Ca3 Ca2 39.51(8) . .
O24 Ca3 Ca2 37.87(8) . .
S6 Ca3 Ca2 60.56(4) . .
O46 Ca4 O48 168.62(17) . .
O46 Ca4 O28 91.46(16) . .
O48 Ca4 O28 88.29(15) . .
O46 Ca4 O47 88.61(18) . .
O48 Ca4 O47 80.48(16) . .
O28 Ca4 O47 72.07(13) . .
O46 Ca4 O45 84.66(17) . .
O48 Ca4 O45 89.32(16) . .
O28 Ca4 O45 146.81(14) . .
O47 Ca4 O45 74.89(14) . .
O46 Ca4 O26 108.79(17) . 1_655
O48 Ca4 O26 78.99(15) . 1_655
O28 Ca4 O26 135.35(13) . 1_655
O47 Ca4 O26 144.55(13) . 1_655
O45 Ca4 O26 76.27(13) . 1_655
O46 Ca4 O49 81.2(2) . .
O48 Ca4 O49 109.2(2) . .
O28 Ca4 O49 67.87(14) . .
O47 Ca4 O49 138.23(15) . .
O45 Ca4 O49 142.98(17) . .
O26 Ca4 O49 76.29(14) 1_655 .
O46 Ca4 S6 87.49(14) . 1_655
O48 Ca4 S6 100.58(12) . 1_655
O28 Ca4 S6 135.89(10) . 1_655
O47 Ca4 S6 151.84(10) . 1_655
O45 Ca4 S6 76.99(11) . 1_655
O26 Ca4 S6 21.59(9) 1_655 1_655
O49 Ca4 S6 68.41(11) . 1_655
O5 S1 O6 112.3(2) . .
O5 S1 O7 113.1(2) . .
O6 S1 O7 112.6(2) . .
O5 S1 C4 106.1(2) . .
O6 S1 C4 105.1(2) . .
O7 S1 C4 106.9(2) . .
O9 S2 O10 112.7(2) . .
O9 S2 O8 110.8(3) . .
O10 S2 O8 113.0(3) . .
O9 S2 C10 107.8(2) . .
O10 S2 C10 106.0(2) . .
O8 S2 C10 106.0(2) . .
O12 S3 O13 112.8(3) . .
O12 S3 O11 113.0(4) . .
O13 S3 O11 110.4(3) . .
O12 S3 C17 106.9(2) . .
O13 S3 C17 107.7(2) . .
O11 S3 C17 105.5(3) . .
O15 S4 O14 113.1(2) . .
O15 S4 O16 112.6(3) . .
O14 S4 O16 111.0(2) . .
O15 S4 C24 106.9(2) . .
O14 S4 C24 107.3(2) . .
O16 S4 C24 105.4(2) . .
O23 S5 O21 113.4(3) . .
O23 S5 O22 112.2(3) . .
O21 S5 O22 111.4(3) . .
O23 S5 C32 106.6(3) . .
O21 S5 C32 105.4(2) . .
O22 S5 C32 107.2(2) . .
O26 S6 O24 113.1(2) . .
O26 S6 O25 112.7(3) . .
O24 S6 O25 108.8(4) . .
O26 S6 C38 107.2(2) . .
O24 S6 C38 107.5(2) . .
O25 S6 C38 107.2(2) . .
O26 S6 Ca3 133.41(16) . .
O24 S6 Ca3 59.8(2) . .
O25 S6 Ca3 49.0(3) . .
C38 S6 Ca3 118.96(16) . .
O26 S6 Ca4 39.33(16) . 1_455
O24 S6 Ca4 134.16(16) . 1_455
O25 S6 Ca4 73.8(3) . 1_455
C38 S6 Ca4 115.37(15) . 1_455
Ca3 S6 Ca4 108.75(6) . 1_455
O29B S7 O27A 69.1(6) . .
O29B S7 O28 126.9(3) . .
O27A S7 O28 122.5(4) . .
O29B S7 O29A 36.0(5) . .
O27A S7 O29A 105.1(7) . .
O28 S7 O29A 105.9(4) . .
O29B S7 O27B 107.3(3) . .
O27A S7 O27B 38.3(5) . .
O28 S7 O27B 96.6(2) . .
O29A S7 O27B 143.1(5) . .
O29B S7 C45 114.8(3) . .
O27A S7 C45 110.6(4) . .
O28 S7 C45 108.0(2) . .
O29A S7 C45 103.0(4) . .
O27B S7 C45 97.2(2) . .
O32 S8 O30 113.9(3) . .
O32 S8 O31 111.2(3) . .
O30 S8 O31 111.6(3) . .
O32 S8 C52 105.4(2) . .
O30 S8 C52 107.7(2) . .
O31 S8 C52 106.4(2) . .
S1 O5 Ca1 165.2(3) . .
S1 O6 Ca2 168.3(2) . .
S2 O9 Ca2 136.6(3) . .
S2 O9 Ca3 126.7(2) . .
Ca2 O9 Ca3 95.67(12) . .
S4 O14 Ca2 132.9(2) . 1_655
S6 O24 Ca2 143.9(2) . .
S6 O24 Ca3 94.4(3) . .
Ca2 O24 Ca3 95.80(14) . .
S6 O25 Ca3 106.0(3) . .
S6 O26 Ca4 119.1(2) . 1_455
S7 O28 Ca4 145.0(2) . .
S8 O32 Ca1 156.4(3) . 2_665
N1 O33 Ca3 120.0(3) . .
N1 O33 Ca2 130.1(3) . .
Ca3 O33 Ca2 109.47(13) . .
N2 O34 Ca3 111.8(3) . .
O33 N1 C57 120.3(4) . .
O33 N1 C61 118.2(4) . .
C57 N1 C61 121.4(4) . .
O34 N2 C62 118.8(4) . .
O34 N2 C66 120.4(4) . .
C62 N2 C66 120.8(4) . .
O1 C1 C6 119.5(4) . .
O1 C1 C2 118.7(4) . .
C6 C1 C2 121.8(4) . .
C3 C2 C1 118.1(4) . .
C3 C2 C28 119.7(4) . .
C1 C2 C28 122.2(4) . .
C4 C3 C2 120.7(4) . .
C4 C3 H3 119.7 . .
C2 C3 H3 119.7 . .
C5 C4 C3 120.2(4) . .
C5 C4 S1 118.4(4) . .
C3 C4 S1 121.4(3) . .
C4 C5 C6 120.6(4) . .
C4 C5 H5 119.7 . .
C6 C5 H5 119.7 . .
C5 C6 C1 118.5(4) . .
C5 C6 C7 118.0(4) . .
C1 C6 C7 123.2(4) . .
C6 C7 C8 108.9(3) . .
C6 C7 H7A 109.9 . .
C8 C7 H7A 109.9 . .
C6 C7 H7B 109.9 . .
C8 C7 H7B 109.9 . .
H7A C7 H7B 108.3 . .
C9 C8 C13 118.8(4) . .
C9 C8 C7 119.8(4) . .
C13 C8 C7 121.2(4) . .
C8 C9 C10 120.6(4) . .
C8 C9 H9 119.7 . .
C10 C9 H9 119.7 . .
C11 C10 C9 120.0(4) . .
C11 C10 S2 121.6(3) . .
C9 C10 S2 118.4(3) . .
C12 C11 C10 121.0(4) . .
C12 C11 H11 119.5 . .
C10 C11 H11 119.5 . .
C11 C12 C13 118.0(4) . .
C11 C12 C14 119.9(4) . .
C13 C12 C14 122.0(4) . .
O2 C13 C8 118.5(4) . .
O2 C13 C12 120.0(4) . .
C8 C13 C12 121.6(4) . .
C15 C14 C12 113.5(4) . .
C15 C14 H14A 108.9 . .
C12 C14 H14A 108.9 . .
C15 C14 H14B 108.9 . .
C12 C14 H14B 108.9 . .
H14A C14 H14B 107.7 . .
C16 C15 C20 118.3(4) . .
C16 C15 C14 119.8(4) . .
C20 C15 C14 121.9(4) . .
C15 C16 C17 120.7(4) . .
C15 C16 H16 119.7 . .
C17 C16 H16 119.7 . .
C18 C17 C16 120.4(4) . .
C18 C17 S3 121.7(3) . .
C16 C17 S3 117.8(3) . .
C17 C18 C19 120.7(4) . .
C17 C18 H18 119.7 . .
C19 C18 H18 119.7 . .
C20 C19 C18 117.8(4) . .
C20 C19 C21 121.9(4) . .
C18 C19 C21 120.2(4) . .
O3 C20 C19 119.6(4) . .
O3 C20 C15 118.3(4) . .
C19 C20 C15 122.0(4) . .
C19 C21 C22 114.4(4) . .
C19 C21 H21A 108.7 . .
C22 C21 H21A 108.7 . .
C19 C21 H21B 108.7 . .
C22 C21 H21B 108.7 . .
H21A C21 H21B 107.6 . .
C27 C22 C23 117.4(4) . .
C27 C22 C21 122.7(4) . .
C23 C22 C21 119.8(4) . .
C24 C23 C22 120.7(4) . .
C24 C23 H23 119.7 . .
C22 C23 H23 119.7 . .
C25 C24 C23 120.3(4) . .
C25 C24 S4 118.7(4) . .
C23 C24 S4 120.8(3) . .
C24 C25 C26 120.7(4) . .
C24 C25 H25 119.6 . .
C26 C25 H25 119.6 . .
C25 C26 C27 117.6(4) . .
C25 C26 C28 120.6(4) . .
C27 C26 C28 121.7(4) . .
O4 C27 C22 118.4(4) . .
O4 C27 C26 118.5(4) . .
C22 C27 C26 123.1(4) . .
C26 C28 C2 111.5(3) . .
C26 C28 H28A 109.3 . .
C2 C28 H28A 109.3 . .
C26 C28 H28B 109.3 . .
C2 C28 H28B 109.3 . .
H28A C28 H28B 108.0 . .
O17 C29 C30 120.1(4) . .
O17 C29 C34 118.7(4) . .
C30 C29 C34 121.2(4) . .
C31 C30 C29 118.0(4) . .
C31 C30 C56 120.5(4) . .
C29 C30 C56 121.4(4) . .
C30 C31 C32 121.1(4) . .
C30 C31 H31 119.4 . .
C32 C31 H31 119.4 . .
C31 C32 C33 120.2(4) . .
C31 C32 S5 121.1(4) . .
C33 C32 S5 118.8(3) . .
C34 C33 C32 120.7(4) . .
C34 C33 H33 119.7 . .
C32 C33 H33 119.7 . .
C33 C34 C29 118.8(4) . .
C33 C34 C35 120.6(4) . .
C29 C34 C35 120.6(4) . .
C36 C35 C34 111.8(4) . .
C36 C35 H35A 109.3 . .
C34 C35 H35A 109.3 . .
C36 C35 H35B 109.3 . .
C34 C35 H35B 109.3 . .
H35A C35 H35B 107.9 . .
C37 C36 C41 118.6(4) . .
C37 C36 C35 118.9(4) . .
C41 C36 C35 122.5(4) . .
C36 C37 C38 119.7(4) . .
C36 C37 H37 120.2 . .
C38 C37 H37 120.2 . .
C39 C38 C37 120.9(4) . .
C39 C38 S6 119.5(4) . .
C37 C38 S6 119.6(3) . .
C38 C39 C40 120.2(4) . .
C38 C39 H39 119.9 . .
C40 C39 H39 119.9 . .
C41 C40 C39 118.2(4) . .
C41 C40 C42 123.2(4) . .
C39 C40 C42 118.5(4) . .
O18 C41 C40 118.8(4) . .
O18 C41 C36 118.9(4) . .
C40 C41 C36 122.3(4) . .
C43 C42 C40 111.3(3) . .
C43 C42 H42A 109.4 . .
C40 C42 H42A 109.4 . .
C43 C42 H42B 109.4 . .
C40 C42 H42B 109.4 . .
H42A C42 H42B 108.0 . .
C44 C43 C48 118.3(4) . .
C44 C43 C42 120.8(4) . .
C48 C43 C42 120.9(4) . .
C45 C44 C43 121.2(4) . .
C45 C44 H44 119.4 . .
C43 C44 H44 119.4 . .
C44 C45 C46 120.3(5) . .
C44 C45 S7 119.2(4) . .
C46 C45 S7 120.2(4) . .
C45 C46 C47 120.3(4) . .
C45 C46 H46 119.9 . .
C47 C46 H46 119.9 . .
C48 C47 C46 118.3(4) . .
C48 C47 C49 120.9(4) . .
C46 C47 C49 120.9(4) . .
O19 C48 C47 118.8(4) . .
O19 C48 C43 119.6(4) . .
C47 C48 C43 121.6(4) . .
C50 C49 C47 113.0(4) . .
C50 C49 H49A 109.0 . .
C47 C49 H49A 109.0 . .
C50 C49 H49B 109.0 . .
C47 C49 H49B 109.0 . .
H49A C49 H49B 107.8 . .
C51 C50 C55 118.5(4) . .
C51 C50 C49 119.8(5) . .
C55 C50 C49 121.7(4) . .
C50 C51 C52 120.4(5) . .
C50 C51 H51 119.8 . .
C52 C51 H51 119.8 . .
C53 C52 C51 120.3(4) . .
C53 C52 S8 120.9(4) . .
C51 C52 S8 118.8(4) . .
C52 C53 C54 120.8(4) . .
C52 C53 H53 119.6 . .
C54 C53 H53 119.6 . .
C53 C54 C55 118.3(4) . .
C53 C54 C56 120.2(4) . .
C55 C54 C56 121.5(4) . .
O20 C55 C50 119.8(4) . .
O20 C55 C54 118.5(4) . .
C50 C55 C54 121.7(4) . .
C30 C56 C54 111.9(4) . .
C30 C56 H56A 109.2 . .
C54 C56 H56A 109.2 . .
C30 C56 H56B 109.2 . .
C54 C56 H56B 109.2 . .
H56A C56 H56B 107.9 . .
N1 C57 C58 120.1(5) . .
N1 C57 H57 120.0 . .
C58 C57 H57 120.0 . .
C57 C58 C59 119.9(5) . .
C57 C58 H58 120.1 . .
C59 C58 H58 120.1 . .
C60 C59 C58 118.9(5) . .
C60 C59 H59 120.6 . .
C58 C59 H59 120.6 . .
C59 C60 C61 120.9(5) . .
C59 C60 H60 119.6 . .
C61 C60 H60 119.6 . .
N1 C61 C60 118.8(5) . .
N1 C61 C62 116.3(4) . .
C60 C61 C62 124.9(4) . .
N2 C62 C63 119.1(5) . .
N2 C62 C61 117.7(4) . .
C63 C62 C61 123.2(4) . .
C64 C63 C62 119.7(5) . .
C64 C63 H63 120.2 . .
C62 C63 H63 120.2 . .
C63 C64 C65 119.5(6) . .
C63 C64 H64 120.3 . .
C65 C64 H64 120.3 . .
C66 C65 C64 119.3(5) . .
C66 C65 H65 120.3 . .
C64 C65 H65 120.3 . .
C65 C66 N2 121.5(5) . .
C65 C66 H66 119.2 . .
N2 C66 H66 119.2 . .

loop_
_geom_bond_atom_site_label_1
_geom_bond_atom_site_label_2
_geom_bond_distance
_geom_bond_site_symmetry_2
Ca1 O38 2.336(4) .
Ca1 O39 2.367(7) .
Ca1 O5 2.368(4) .
Ca1 O35 2.384(4) .
Ca1 O32 2.384(4) 2_665
Ca1 O36 2.441(4) .
Ca1 O37 2.488(7) .
Ca2 O41 2.352(4) .
Ca2 O6 2.371(3) .
Ca2 O14 2.403(3) 1_455
Ca2 O33 2.423(4) .
Ca2 O24 2.433(4) .
Ca2 O40 2.442(4) .
Ca2 O9 2.521(4) .
Ca2 Ca3 3.942(2) .
Ca3 O42 2.344(4) .
Ca3 O44 2.350(5) .
Ca3 O43 2.373(4) .
Ca3 O33 2.406(4) .
Ca3 O34 2.493(4) .
Ca3 O25 2.598(7) .
Ca3 O9 2.793(4) .
Ca3 O24 2.867(6) .
Ca3 S6 3.306(2) .
Ca4 O46 2.382(5) .
Ca4 O48 2.393(4) .
Ca4 O28 2.398(4) .
Ca4 O47 2.405(4) .
Ca4 O45 2.408(4) .
Ca4 O26 2.463(4) 1_655
Ca4 O49 2.467(5) .
Ca4 S6 3.396(2) 1_655
S1 O5 1.441(4) .
S1 O6 1.443(3) .
S1 O7 1.446(3) .
S1 C4 1.774(5) .
S2 O9 1.446(4) .
S2 O10 1.455(4) .
S2 O8 1.456(4) .
S2 C10 1.770(5) .
S3 O12 1.432(5) .
S3 O13 1.448(4) .
S3 O11 1.465(5) .
S3 C17 1.758(5) .
S4 O15 1.434(4) .
S4 O14 1.448(4) .
S4 O16 1.460(4) .
S4 C24 1.758(4) .
S5 O23 1.425(5) .
S5 O21 1.441(4) .
S5 O22 1.446(4) .
S5 C32 1.769(5) .
S6 O26 1.430(4) .
S6 O24 1.441(4) .
S6 O25 1.450(5) .
S6 C38 1.757(5) .
S6 Ca4 3.396(2) 1_455
S7 O29B 1.350(5) .
S7 O27A 1.369(7) .
S7 O28 1.427(4) .
S7 O29A 1.529(8) .
S7 O27B 1.662(5) .
S7 C45 1.749(5) .
S8 O32 1.436(4) .
S8 O30 1.446(4) .
S8 O31 1.451(4) .
S8 C52 1.768(5) .
O1 C1 1.379(5) .
O2 C13 1.374(5) .
O3 C20 1.375(5) .
O4 C27 1.381(5) .
O14 Ca2 2.403(3) 1_655
O17 C29 1.363(6) .
O18 C41 1.378(5) .
O19 C48 1.360(6) .
O20 C55 1.370(6) .
O26 Ca4 2.463(4) 1_455
O32 Ca1 2.384(4) 2_665
O33 N1 1.326(5) .
O34 N2 1.333(5) .
N1 C57 1.337(6) .
N1 C61 1.357(6) .
N2 C62 1.343(6) .
N2 C66 1.356(6) .
C1 C6 1.392(6) .
C1 C2 1.399(6) .
C2 C3 1.390(6) .
C2 C28 1.526(6) .
C3 C4 1.387(6) .
C3 H3 0.9300 .
C4 C5 1.382(6) .
C5 C6 1.389(7) .
C5 H5 0.9300 .
C6 C7 1.516(6) .
C7 C8 1.519(6) .
C7 H7A 0.9700 .
C7 H7B 0.9700 .
C8 C9 1.376(6) .
C8 C13 1.400(7) .
C9 C10 1.396(6) .
C9 H9 0.9300 .
C10 C11 1.386(7) .
C11 C12 1.386(6) .
C11 H11 0.9300 .
C12 C13 1.406(6) .
C12 C14 1.513(7) .
C14 C15 1.511(6) .
C14 H14A 0.9700 .
C14 H14B 0.9700 .
C15 C16 1.380(6) .
C15 C20 1.405(6) .
C16 C17 1.388(6) .
C16 H16 0.9300 .
C17 C18 1.384(6) .
C18 C19 1.397(6) .
C18 H18 0.9300 .
C19 C20 1.397(6) .
C19 C21 1.519(6) .
C21 C22 1.524(6) .
C21 H21A 0.9700 .
C21 H21B 0.9700 .
C22 C27 1.386(6) .
C22 C23 1.400(6) .
C23 C24 1.392(7) .
C23 H23 0.9300 .
C24 C25 1.382(6) .
C25 C26 1.393(6) .
C25 H25 0.9300 .
C26 C27 1.399(7) .
C26 C28 1.514(6) .
C28 H28A 0.9700 .
C28 H28B 0.9700 .
C29 C30 1.401(6) .
C29 C34 1.402(6) .
C30 C31 1.380(6) .
C30 C56 1.521(6) .
C31 C32 1.380(6) .
C31 H31 0.9300 .
C32 C33 1.383(7) .
C33 C34 1.372(6) .
C33 H33 0.9300 .
C34 C35 1.523(6) .
C35 C36 1.523(7) .
C35 H35A 0.9700 .
C35 H35B 0.9700 .
C36 C37 1.386(6) .
C36 C41 1.411(6) .
C37 C38 1.397(7) .
C37 H37 0.9300 .
C38 C39 1.388(6) .
C39 C40 1.402(6) .
C39 H39 0.9300 .
C40 C41 1.379(7) .
C40 C42 1.512(6) .
C42 C43 1.503(7) .
C42 H42A 0.9700 .
C42 H42B 0.9700 .
C43 C44 1.381(7) .
C43 C48 1.405(6) .
C44 C45 1.380(6) .
C44 H44 0.9300 .
C45 C46 1.389(7) .
C46 C47 1.401(7) .
C46 H46 0.9300 .
C47 C48 1.398(7) .
C47 C49 1.524(6) .
C49 C50 1.516(6) .
C49 H49A 0.9700 .
C49 H49B 0.9700 .
C50 C51 1.379(7) .
C50 C55 1.394(7) .
C51 C52 1.395(7) .
C51 H51 0.9300 .
C52 C53 1.378(7) .
C53 C54 1.378(7) .
C53 H53 0.9300 .
C54 C55 1.404(6) .
C54 C56 1.535(7) .
C56 H56A 0.9700 .
C56 H56B 0.9700 .
C57 C58 1.358(8) .
C57 H57 0.9300 .
C58 C59 1.380(9) .
C58 H58 0.9300 .
C59 C60 1.356(8) .
C59 H59 0.9300 .
C60 C61 1.366(7) .
C60 H60 0.9300 .
C61 C62 1.476(7) .
C62 C63 1.389(8) .
C63 C64 1.376(8) .
C63 H63 0.9300 .
C64 C65 1.380(9) .
C64 H64 0.9300 .
C65 C66 1.338(8) .
C65 H65 0.9300 .
C66 H66 0.9300 .
